data_2202952
loop_
_publ_author_name
'Hong Li'
'Yue Luo'
'Duan-Jun Xu'
'Jing-Yun Wu'
'Michael Y. Chiang'

_publ_section_title
;Aqua(2,2'-diamino-4,4'-bi-1,3-thiazole-\k^2^<i>N,N</i>')(oxydiacetato-\k^3^<i>O,O</i>',<i>O</i>'')zinc(II)
 dihydrate
;
_journal_issue 8
_journal_name_full 'Acta Crystallographica Section E'
_journal_page_first m622
_journal_page_last m624
_journal_paper_doi 10.1107/S1600536803015630
_journal_volume 59
_journal_year 2003
_chemical_formula_iupac '[Zn (C4 H4 O5) (C6 H6 N4 S2) (H2 O)], 2H2 O'
_chemical_formula_moiety 'C10 H12 N4 O6 S2 Zn, 2H2 O'
_chemical_formula_sum 'C10 H16 N4 O8 S2 Zn'
_chemical_formula_weight 449.76
_chemical_name_systematic ?
_space_group_IT_number 14
_symmetry_cell_setting monoclinic
_symmetry_space_group_name_Hall '-P 2yn'
_symmetry_space_group_name_H-M 'P 1 21/n 1'
_atom_sites_solution_hydrogens geom
_atom_sites_solution_primary direct
_atom_sites_solution_secondary difmap
_audit_creation_method SHELXL-97
_cell_angle_alpha 90.00
_cell_angle_beta 108.907(2)
_cell_angle_gamma 90.00
_cell_formula_units_Z 4
_cell_length_a 16.682(4)
_cell_length_b 10.083(3)
_cell_length_c 11.1718(17)
_cell_measurement_reflns_used 20
_cell_measurement_temperature 298(2)
_cell_measurement_theta_max 10.2
_cell_measurement_theta_min 4.8
_cell_volume 1777.8(7)
_computing_cell_refinement 'MSC/AFC Diffractometer Control Software'
_computing_data_collection
;
MSC/AFC Diffractometer Control Software
(Molecular Structure Corporation, 1992)
;
_computing_data_reduction 'TEXSAN (Molecular Structure Corporation, 1985)'
_computing_molecular_graphics 'ORTEP-3 for Windows (Farrugia, 1997)'
_computing_publication_material 'WinGX (Farrugia, 1999)'
_computing_structure_refinement 'SHELXL97 (Sheldrick, 1997)'
_computing_structure_solution 'SIR92 (Altomare et al., 1993)'
_diffrn_ambient_temperature 298(2)
_diffrn_measured_fraction_theta_full 1.00
_diffrn_measured_fraction_theta_max 1.00
_diffrn_measurement_device_type 'Rigaku AFC-7S'
_diffrn_measurement_method \w/2\q
_diffrn_radiation_monochromator graphite
_diffrn_radiation_source 'fine-focus sealed tube'
_diffrn_radiation_type MoK\a
_diffrn_radiation_wavelength 0.71069
_diffrn_reflns_av_R_equivalents 0.0248
_diffrn_reflns_av_sigmaI/netI 0.1231
_diffrn_reflns_limit_h_max 19
_diffrn_reflns_limit_h_min -20
_diffrn_reflns_limit_k_max 0
_diffrn_reflns_limit_k_min -12
_diffrn_reflns_limit_l_max 13
_diffrn_reflns_limit_l_min 0
_diffrn_reflns_number 3688
_diffrn_reflns_theta_full 26.0
_diffrn_reflns_theta_max 26.0
_diffrn_reflns_theta_min 2.4
_diffrn_standards_decay_% 1.5
_diffrn_standards_interval_count 150
_diffrn_standards_number 3
_exptl_absorpt_coefficient_mu 1.662
_exptl_absorpt_correction_T_max 0.790
_exptl_absorpt_correction_T_min 0.602
_exptl_absorpt_correction_type '\y scan'
_exptl_absorpt_process_details '(North et al., 1968)'
_exptl_crystal_colour colorless
_exptl_crystal_density_diffrn 1.680
_exptl_crystal_density_method 'not measured'
_exptl_crystal_description prism
_exptl_crystal_F_000 920
_exptl_crystal_size_max 0.30
_exptl_crystal_size_mid 0.25
_exptl_crystal_size_min 0.14
_refine_diff_density_max 0.79
_refine_diff_density_min -0.53
_refine_ls_extinction_method none
_refine_ls_goodness_of_fit_ref 1.012
_refine_ls_hydrogen_treatment constr
_refine_ls_matrix_type full
_refine_ls_number_parameters 225
_refine_ls_number_reflns 3496
_refine_ls_number_restraints 0
_refine_ls_restrained_S_all 1.012
_refine_ls_R_factor_all 0.164
_refine_ls_R_factor_gt 0.054
_refine_ls_shift/su_max <0.001
_refine_ls_shift/su_mean 0.000
_refine_ls_structure_factor_coef Fsqd
_refine_ls_weighting_details 'calc w = 1/[\s^2^(Fo^2^)+(0.0885P)^2^] where P = (Fo^2^+2Fc^2^)/3'
_refine_ls_weighting_scheme calc
_refine_ls_wR_factor_gt 0.144
_refine_ls_wR_factor_ref 0.189
_reflns_number_gt 1589
_reflns_number_total 3496
_reflns_threshold_expression I>2\s(I)
_cod_data_source_file wn6171.cif
_cod_data_source_block I
_cod_original_sg_symbol_H-M 'P 21/n'
_cod_database_code 2202952
_cod_database_fobs_code 2202952

loop_
_symmetry_equiv_pos_as_xyz
'x, y, z'
'-x+1/2, y+1/2, -z+1/2'
'-x, -y, -z'
'x-1/2, -y-1/2, z-1/2'

loop_
_atom_site_label
_atom_site_fract_x
_atom_site_fract_y
_atom_site_fract_z
_atom_site_U_iso_or_equiv
_atom_site_adp_type
_atom_site_calc_flag
_atom_site_refinement_flags
_atom_site_occupancy
_atom_site_disorder_assembly
_atom_site_disorder_group
_atom_site_type_symbol
Zn 0.16865(5) 0.47670(8) 0.39044(8) 0.0474(3) Uani d . 1 . . Zn
S1 -0.08453(15) 0.2469(3) 0.2390(3) 0.0928(9) Uani d . 1 . . S
S1' 0.1527(2) 0.4055(3) 0.7957(3) 0.0993(9) Uani d . 1 . . S
O1 0.1536(3) 0.6785(4) 0.3935(5) 0.0544(12) Uani d . 1 . . O
O2 0.2093(3) 0.8742(5) 0.3714(5) 0.0619(14) Uani d . 1 . . O
O3 0.2991(3) 0.5579(4) 0.4571(4) 0.0486(12) Uani d . 1 . . O
O4 0.2467(3) 0.3152(4) 0.3984(4) 0.0484(11) Uani d . 1 . . O
O5 0.3757(3) 0.2401(5) 0.4146(5) 0.0652(14) Uani d . 1 . . O
O6 0.1693(3) 0.5030(4) 0.1936(4) 0.0520(12) Uani d . 1 . . O
O7 0.3232(5) 0.5881(7) 0.9924(6) 0.104(2) Uani d . 1 . . O
O8a 0.5082(13) 0.369(2) 0.329(2) 0.158(7) Uiso d P 0.50 . . O
O8b 0.4800(15) 0.437(2) 0.232(2) 0.177(8) Uiso d P 0.50 . . O
N2 0.0097(5) 0.3649(8) 0.1134(7) 0.088(2) Uani d . 1 . . N
H21 0.0525 0.4099 0.1092 0.106 Uiso calc R 1 . . H
H22 -0.0276 0.3368 0.0452 0.106 Uiso calc R 1 . . H
N2' 0.2726(5) 0.5297(8) 0.7243(6) 0.086(2) Uani d . 1 . . N
H23 0.2947 0.5565 0.6690 0.103 Uiso calc R 1 . . H
H24 0.2980 0.5445 0.8034 0.103 Uiso calc R 1 . . H
N3 0.0545(4) 0.3766(6) 0.3369(6) 0.0575(16) Uani d . 1 . . N
N3' 0.1559(4) 0.4386(6) 0.5704(6) 0.0613(17) Uani d . 1 . . N
C2 0.0012(4) 0.3389(9) 0.2238(9) 0.069(2) Uani d . 1 . . C
C2' 0.1973(6) 0.4640(8) 0.6867(8) 0.069(2) Uani d . 1 . . C
C4 0.0266(5) 0.3331(8) 0.4356(9) 0.064(2) Uani d . 1 . . C
C4' 0.0810(5) 0.3685(7) 0.5605(9) 0.068(2) Uani d . 1 . . C
C5 -0.0460(6) 0.2658(9) 0.3976(11) 0.091(3) Uani d . 1 . . C
H5 -0.0727 0.2327 0.4527 0.109 Uiso calc R 1 . . H
C5' 0.0698(7) 0.3445(9) 0.6734(9) 0.088(3) Uani d . 1 . . C
H5' 0.0233 0.3006 0.6832 0.106 Uiso calc R 1 . . H
C11 0.2135(5) 0.7506(7) 0.3905(7) 0.0513(17) Uani d . 1 . . C
C12 0.3004(4) 0.6911(6) 0.4123(6) 0.0465(16) Uani d . 1 . . C
H12A 0.3138 0.6907 0.3341 0.056 Uiso calc R 1 . . H
H12B 0.3430 0.7428 0.4744 0.056 Uiso calc R 1 . . H
C13 0.3615(4) 0.4687(7) 0.4385(7) 0.0563(18) Uani d . 1 . . C
H13A 0.4121 0.4698 0.5123 0.068 Uiso calc R 1 . . H
H13B 0.3769 0.4965 0.3658 0.068 Uiso calc R 1 . . H
C14 0.3243(5) 0.3301(7) 0.4174(7) 0.0506(17) Uani d . 1 . . C
H61 0.2077 0.4596 0.1646 0.100 Uiso d . 1 . . H
H62 0.1527 0.5776 0.1538 0.100 Uiso d . 1 . . H
H71 0.3720 0.5642 1.0678 0.100 Uiso d . 1 . . H
H72 0.2692 0.5605 1.0026 0.100 Uiso d . 1 . . H

loop_
_atom_site_aniso_label
_atom_site_aniso_U_11
_atom_site_aniso_U_22
_atom_site_aniso_U_33
_atom_site_aniso_U_12
_atom_site_aniso_U_13
_atom_site_aniso_U_23
Zn 0.0496(5) 0.0406(4) 0.0537(5) -0.0020(4) 0.0192(4) 0.0033(4)
S1 0.0612(14) 0.0932(18) 0.127(2) -0.0263(13) 0.0345(15) -0.0023(17)
S1' 0.163(3) 0.0791(17) 0.0775(17) -0.0015(17) 0.0690(18) 0.0122(13)
O1 0.061(3) 0.041(3) 0.067(3) 0.008(2) 0.029(3) 0.005(2)
O2 0.076(4) 0.043(3) 0.074(4) 0.002(3) 0.034(3) -0.002(3)
O3 0.051(3) 0.042(3) 0.051(3) 0.001(2) 0.013(2) 0.001(2)
O4 0.045(3) 0.040(3) 0.057(3) 0.002(2) 0.012(2) 0.002(2)
O5 0.054(3) 0.050(3) 0.078(4) 0.010(2) 0.002(3) -0.012(3)
O6 0.057(3) 0.050(3) 0.051(3) -0.003(2) 0.020(2) 0.003(2)
O7 0.159(7) 0.087(5) 0.080(4) -0.032(5) 0.056(5) -0.005(4)
N2 0.079(5) 0.115(6) 0.068(5) -0.039(5) 0.021(4) -0.004(5)
N2' 0.119(7) 0.093(5) 0.045(4) 0.005(5) 0.024(4) 0.005(4)
N3 0.055(4) 0.049(3) 0.073(4) -0.006(3) 0.028(4) 0.000(3)
N3' 0.087(5) 0.054(4) 0.047(4) -0.001(3) 0.028(4) 0.005(3)
C2 0.034(4) 0.078(6) 0.088(7) -0.014(4) 0.013(4) -0.007(5)
C2' 0.095(7) 0.050(5) 0.068(6) -0.006(5) 0.034(5) -0.005(4)
C4 0.068(5) 0.052(4) 0.082(6) 0.000(4) 0.039(5) -0.001(4)
C4' 0.089(6) 0.043(4) 0.100(7) -0.004(4) 0.068(6) 0.003(4)
C5 0.078(6) 0.069(6) 0.154(10) -0.015(5) 0.076(7) 0.004(6)
C5' 0.130(8) 0.072(6) 0.086(7) -0.023(6) 0.066(7) -0.012(5)
C11 0.070(5) 0.042(4) 0.049(4) 0.000(4) 0.028(4) -0.008(3)
C12 0.055(4) 0.037(4) 0.046(4) -0.011(3) 0.014(3) -0.010(3)
C13 0.045(4) 0.056(4) 0.064(5) 0.000(4) 0.012(3) -0.007(4)
C14 0.054(5) 0.044(4) 0.045(4) 0.007(3) 0.003(4) -0.002(3)

loop_
_atom_type_symbol
_atom_type_description
_atom_type_scat_dispersion_real
_atom_type_scat_dispersion_imag
_atom_type_scat_source
Zn Zn 0.2839 1.4301 'International Tables Vol C Tables 4.2.6.8 and 6.1.1.4'
S S 0.1246 0.1234 'International Tables Vol C Tables 4.2.6.8 and 6.1.1.4'
O O 0.0106 0.0060 'International Tables Vol C Tables 4.2.6.8 and 6.1.1.4'
N N 0.0061 0.0033 'International Tables Vol C Tables 4.2.6.8 and 6.1.1.4'
C C 0.0033 0.0016 'International Tables Vol C Tables 4.2.6.8 and 6.1.1.4'
H H 0.0000 0.0000 'International Tables Vol C Tables 4.2.6.8 and 6.1.1.4'

loop_
_geom_angle_atom_site_label_1
_geom_angle_atom_site_label_2
_geom_angle_atom_site_label_3
_geom_angle
_geom_angle_publ_flag
O1 Zn N3 112.6(2) yes
O1 Zn O4 149.13(19) ?
N3 Zn O4 97.8(2) yes
O1 Zn N3' 96.5(2) yes
N3 Zn N3' 79.6(3) ?
O4 Zn N3' 94.1(2) yes
O1 Zn O3 74.93(17) ?
N3 Zn O3 172.3(2) yes
O4 Zn O3 74.95(17) ?
N3' Zn O3 97.9(2) yes
O1 Zn O6 86.44(17) ?
N3 Zn O6 94.1(2) ?
O4 Zn O6 86.05(17) ?
N3' Zn O6 173.7(2) ?
O3 Zn O6 88.23(16) ?
C5 S1 C2 89.8(4) ?
C5' S1' C2' 88.9(4) ?
C11 O1 Zn 118.4(4) ?
C12 O3 C13 116.1(5) ?
C12 O3 Zn 110.6(4) ?
C13 O3 Zn 113.5(4) ?
C14 O4 Zn 121.0(4) ?
Zn O6 H61 121.5 ?
Zn O6 H62 120.3 ?
H61 O6 H62 112.0 ?
H71 O7 H72 111.2 ?
C2 N2 H21 120.0 ?
C2 N2 H22 120.0 ?
H21 N2 H22 120.0 ?
C2' N2' H23 120.0 ?
C2' N2' H24 120.0 ?
H23 N2' H24 120.0 ?
C2 N3 C4 111.5(7) ?
C2 N3 Zn 132.7(5) ?
C4 N3 Zn 115.8(5) ?
C2' N3' C4' 110.6(7) ?
C2' N3' Zn 137.4(6) ?
C4' N3' Zn 112.0(5) ?
N2 C2 N3 126.0(7) ?
N2 C2 S1 122.3(7) ?
N3 C2 S1 111.7(7) ?
N3' C2' N2' 123.3(8) ?
N3' C2' S1' 115.7(7) ?
N2' C2' S1' 121.0(7) ?
C5 C4 N3 114.1(9) ?
C5 C4 C4' 131.0(8) ?
N3 C4 C4' 114.9(7) ?
C5' C4' N3' 113.7(9) ?
C5' C4' C4 128.6(8) ?
N3' C4' C4 117.7(7) ?
C4 C5 S1 112.9(7) ?
C4 C5 H5 123.6 ?
S1 C5 H5 123.6 ?
C4' C5' S1' 111.1(7) ?
C4' C5' H5' 124.4 ?
S1' C5' H5' 124.4 ?
O1 C11 O2 125.4(7) ?
O1 C11 C12 119.9(6) ?
O2 C11 C12 114.7(7) ?
O3 C12 C11 107.8(5) ?
O3 C12 H12A 110.1 ?
C11 C12 H12A 110.1 ?
O3 C12 H12B 110.1 ?
C11 C12 H12B 110.1 ?
H12A C12 H12B 108.5 ?
O3 C13 C14 108.6(6) ?
O3 C13 H13A 110.0 ?
C14 C13 H13A 110.0 ?
O3 C13 H13B 110.0 ?
C14 C13 H13B 110.0 ?
H13A C13 H13B 108.3 ?
O4 C14 O5 125.9(7) ?
O4 C14 C13 119.0(6) ?
O5 C14 C13 115.0(6) ?

loop_
_geom_bond_atom_site_label_1
_geom_bond_atom_site_label_2
_geom_bond_site_symmetry_2
_geom_bond_distance
_geom_bond_publ_flag
Zn O1 . 2.051(5) y
Zn N3 . 2.066(6) y
Zn O4 . 2.069(4) y
Zn N3' . 2.124(6) y
Zn O3 . 2.216(5) y
Zn O6 . 2.219(4) y
S1 C5 . 1.689(11) ?
S1 C2 . 1.759(8) ?
S1' C5' . 1.712(11) ?
S1' C2' . 1.723(9) ?
O1 C11 . 1.245(8) ?
O2 C11 . 1.263(8) ?
O3 C12 . 1.436(8) ?
O3 C13 . 1.440(8) ?
O4 C14 . 1.251(8) ?
O5 C14 . 1.256(8) ?
O6 H61 . 0.917 ?
O6 H62 . 0.872 ?
O7 H71 . 0.993 ?
O7 H72 . 0.985 ?
N2 C2 . 1.313(11) ?
N2 H21 . 0.860 ?
N2 H22 . 0.860 ?
N2' C2' . 1.360(11) ?
N2' H23 . 0.860 ?
N2' H24 . 0.860 ?
N3 C2 . 1.342(10) ?
N3 C4 . 1.399(10) ?
N3' C2' . 1.285(10) ?
N3' C4' . 1.409(10) ?
C4 C5 . 1.334(12) ?
C4 C4' . 1.440(12) ?
C4' C5' . 1.355(11) ?
C5 H5 . 0.930 ?
C5' H5' . 0.930 ?
C11 C12 . 1.513(10) ?
C12 H12A . 0.970 ?
C12 H12B . 0.970 ?
C13 C14 . 1.517(10) ?
C13 H13A . 0.970 ?
C13 H13B . 0.970 ?

loop_
_geom_hbond_atom_site_label_D
_geom_hbond_atom_site_label_H
_geom_hbond_atom_site_label_A
_geom_hbond_site_symmetry_A
_geom_hbond_distance_DH
_geom_hbond_distance_HA
_geom_hbond_distance_DA
_geom_hbond_angle_DHA
_geom_hbond_publ_flag
N2 H21 O6 . 0.86 2.09 2.878(10) 152 y
N2 H22 O5 4_565 0.86 1.95 2.799(10) 168 y
N2' H23 O3 . 0.86 2.39 3.169(8) 151 y
N2' H24 O7 . 0.86 2.06 2.897(9) 163 y
O6 H61 O2 2_545 0.92 1.78 2.696(7) 173 y
O6 H62 O5 2_555 0.87 1.81 2.674(7) 174 y
O7 H71 O8b 1_556 0.99 2.47 3.43(2) 163 y
O7 H72 O2 2_546 0.98 2.31 2.792(9) 110 y
C5' H5' O8a 4_566 0.93 2.43 3.14(2) 133 y
C13 H13A O8a 3_666 0.97 2.46 3.24(2) 138 y
